data_7214985
loop_
_publ_author_name
'Chen, Kai'
'Liang, Li-Li'
'Liu, Hao-Jing'
'Zhang, Yun-Qian'
'Xue, Sai-Feng'
'Tao, Zhu'
'Xiao, Xin'
'Zhu, Qian-Jiang'
'Lindoy, Leonard F.'
'Wei, Gang'

_publ_section_title
;
 Hydroquinone-assisted assembly of coordination polymers from lanthanides
 and cucurbit[5]uril
;
_journal_issue 23
_journal_name_full CrystEngComm
_journal_page_first 7994
_journal_paper_doi 10.1039/c2ce26200b
_journal_volume 14
_journal_year 2012
_chemical_absolute_configuration ' R '
_chemical_formula_sum 'C36 H62 Dy N23 O34'
_chemical_formula_weight 1523.59
_chemical_name_systematic
;
?
;
_space_group_IT_number 169
_symmetry_cell_setting hexagonal
_symmetry_space_group_name_Hall 'P 61'
_symmetry_space_group_name_H-M 'P 61'
_atom_sites_solution_hydrogens geom
_atom_sites_solution_primary direct
_atom_sites_solution_secondary difmap
_audit_creation_method SHELXL-97
_cell_angle_alpha 90.00
_cell_angle_beta 90.00
_cell_angle_gamma 120.00
_cell_formula_units_Z 6
_cell_length_a 14.4478(18)
_cell_length_b 14.4478(18)
_cell_length_c 46.109(12)
_cell_measurement_temperature 223(2)
_cell_volume 8335(3)
_computing_cell_refinement 'Bruker SMART'
_computing_data_collection 'Bruker SMART'
_computing_data_reduction 'Bruker SAINT'
_computing_molecular_graphics 'Bruker SHELXTL'
_computing_publication_material 'Bruker SHELXTL'
_computing_structure_refinement 'SHELXL-97 (Sheldrick, 1997)'
_computing_structure_solution 'SHELXS-97 (Sheldrick, 1990)'
_diffrn_ambient_temperature 223(2)
_diffrn_measured_fraction_theta_full 0.992
_diffrn_measured_fraction_theta_max 0.992
_diffrn_measurement_device_type 'Bruker Smart Apex2 CCD detector'
_diffrn_measurement_method 'phi and omega scans'
_diffrn_radiation_monochromator graphite
_diffrn_radiation_source 'fine-focus sealed tube'
_diffrn_radiation_type MoK\a
_diffrn_radiation_wavelength 0.71073
_diffrn_reflns_av_R_equivalents 0.0465
_diffrn_reflns_av_sigmaI/netI 0.0458
_diffrn_reflns_limit_h_max 17
_diffrn_reflns_limit_h_min -16
_diffrn_reflns_limit_k_max 16
_diffrn_reflns_limit_k_min -17
_diffrn_reflns_limit_l_max 56
_diffrn_reflns_limit_l_min -56
_diffrn_reflns_number 58125
_diffrn_reflns_theta_full 26.00
_diffrn_reflns_theta_max 26.00
_diffrn_reflns_theta_min 1.63
_exptl_absorpt_coefficient_mu 1.469
_exptl_absorpt_correction_T_max 0.7478
_exptl_absorpt_correction_T_min 0.6588
_exptl_absorpt_correction_type multi-scan
_exptl_absorpt_process_details 'SADABS; Bruker, 2000'
_exptl_crystal_colour colorless
_exptl_crystal_density_diffrn 1.821
_exptl_crystal_density_method 'not measured'
_exptl_crystal_description block
_exptl_crystal_F_000 4662
_exptl_crystal_size_max 0.31
_exptl_crystal_size_mid 0.25
_exptl_crystal_size_min 0.21
_platon_squeeze_details
;
;
_refine_diff_density_max 1.089
_refine_diff_density_min -0.977
_refine_diff_density_rms 0.108
_refine_ls_abs_structure_details 'Flack H D (1983), Acta Cryst. A39, 876-881'
_refine_ls_abs_structure_Flack 0.021(9)
_refine_ls_extinction_method none
_refine_ls_goodness_of_fit_ref 1.050
_refine_ls_hydrogen_treatment constr
_refine_ls_matrix_type full
_refine_ls_number_parameters 706
_refine_ls_number_reflns 10420
_refine_ls_number_restraints 11
_refine_ls_restrained_S_all 1.058
_refine_ls_R_factor_all 0.0467
_refine_ls_R_factor_gt 0.0420
_refine_ls_shift/su_max 0.003
_refine_ls_shift/su_mean 0.000
_refine_ls_structure_factor_coef Fsqd
_refine_ls_weighting_details 'calc w=1/[\s^2^(Fo^2^)+(0.0644P)^2^+11.4862P] where P=(Fo^2^+2Fc^2^)/3'
_refine_ls_weighting_scheme calc
_refine_ls_wR_factor_gt 0.1070
_refine_ls_wR_factor_ref 0.1091
_reflns_number_gt 9570
_reflns_number_total 10420
_reflns_threshold_expression >2sigma(I)
_cod_data_source_file c2ce26200b.txt
_cod_data_source_block 05
_cod_depositor_comments
;
The following automatic conversions were performed:

'_symmetry_cell_setting' value 'Hexagonal' changed to 'hexagonal'
according to
/usr/data/users/saulius/automatic-downloads/retrospective/RSC/lib/dictionaries/cif_core.dic
dictionary named 'cif_core.dic' version 2.4.2 from
2011-04-26.

'_exptl_absorpt_correction_type' value 'multi scan'
changed to 'multi-scan' according to
/usr/data/users/saulius/automatic-downloads/retrospective/RSC/lib/dictionaries/cif_core.dic
dictionary named 'cif_core.dic' version 2.4.2 from 2011-04-26.

Automatic conversion script
Id: cif_fix_values 2281 2013-09-26 08:29:07Z andrius 
;
_cod_database_code 7214985

loop_
_symmetry_equiv_pos_as_xyz
'x, y, z'
'-x, -y, z+1/2'
'-y, x-y, z+1/3'
'-x+y, -x, z+2/3'
'x-y, x, z+1/6'
'y, -x+y, z+5/6'

loop_
_atom_site_label
_atom_site_type_symbol
_atom_site_fract_x
_atom_site_fract_y
_atom_site_fract_z
_atom_site_U_iso_or_equiv
_atom_site_adp_type
_atom_site_occupancy
_atom_site_symmetry_multiplicity
_atom_site_calc_flag
_atom_site_refinement_flags
Dy1 Dy 0.33112(2) 0.54014(2) 0.596953(17) 0.01964(8) Uani 1 1 d .
O1W O 0.3102(4) 0.6831(4) 0.58002(10) 0.0319(10) Uani 1 1 d .
O2W O 0.1500(3) 0.4883(3) 0.59688(13) 0.0341(10) Uani 1 1 d .
O3W O 0.4434(3) 0.4672(4) 0.59903(12) 0.0342(10) Uani 1 1 d .
O4W O 0.5067(4) 0.6799(4) 0.60741(11) 0.0372(12) Uani 1 1 d .
C1 C 0.4159(5) 0.6177(5) 0.52662(14) 0.0232(13) Uani 1 1 d .
C2 C 0.2214(5) 0.5118(5) 0.51993(13) 0.0229(13) Uani 1 1 d .
H2A H 0.2160 0.5341 0.5396 0.028 Uiso 1 1 calc R
H2B H 0.1709 0.5206 0.5077 0.028 Uiso 1 1 calc R
C3 C 0.2085(5) 0.3504(5) 0.54245(14) 0.0231(13) Uani 1 1 d .
C4 C 0.1695(5) 0.1685(5) 0.55438(15) 0.0296(14) Uani 1 1 d .
H4A H 0.1654 0.1912 0.5741 0.036 Uiso 1 1 calc R
H4B H 0.1025 0.1022 0.5504 0.036 Uiso 1 1 calc R
C5 C 0.3442(5) 0.1963(5) 0.57088(13) 0.0252(13) Uani 1 1 d .
C6 C 0.5091(6) 0.1923(6) 0.57992(15) 0.0300(15) Uani 1 1 d .
H6A H 0.5171 0.1290 0.5811 0.036 Uiso 1 1 calc R
H6B H 0.4979 0.2101 0.5996 0.036 Uiso 1 1 calc R
C7 C 0.6432(5) 0.3847(5) 0.57607(13) 0.0219(13) Uani 1 1 d .
C8 C 0.7850(5) 0.5651(5) 0.56136(13) 0.0222(13) Uani 1 1 d .
H8A H 0.8613 0.5933 0.5578 0.027 Uiso 1 1 calc R
H8B H 0.7774 0.5868 0.5809 0.027 Uiso 1 1 calc R
C9 C 0.6807(5) 0.6523(5) 0.54897(14) 0.0231(13) Uani 1 1 d .
C10 C 0.6051(4) 0.7555(4) 0.52588(13) 0.0195(12) Uani 1 1 d .
H10A H 0.5896 0.7667 0.5458 0.023 Uiso 1 1 calc R
H10B H 0.6399 0.8250 0.5161 0.023 Uiso 1 1 calc R
C11 C 0.4803(4) 0.7000(4) 0.48172(13) 0.0178(12) Uani 1 1 d .
H11 H 0.5004 0.7751 0.4778 0.021 Uiso 1 1 calc R
C12 C 0.7409(4) 0.7180(4) 0.50175(13) 0.0194(12) Uani 1 1 d .
H12 H 0.7937 0.7924 0.4963 0.023 Uiso 1 1 calc R
C13 C 0.7962(5) 0.6563(5) 0.51265(14) 0.0231(13) Uani 1 1 d .
H13 H 0.8742 0.7043 0.5148 0.028 Uiso 1 1 calc R
C14 C 0.7575(5) 0.3929(5) 0.53960(13) 0.0223(12) Uani 1 1 d .
H14 H 0.8312 0.4066 0.5424 0.027 Uiso 1 1 calc R
C15 C 0.6708(5) 0.2713(5) 0.54514(12) 0.0222(13) Uani 1 1 d .
H15 H 0.7042 0.2290 0.5513 0.027 Uiso 1 1 calc R
C16 C 0.3729(5) 0.0827(5) 0.54074(15) 0.0286(14) Uani 1 1 d .
H16 H 0.3621 0.0138 0.5483 0.034 Uiso 1 1 calc R
C17 C 0.2659(5) 0.0765(5) 0.53216(13) 0.0234(13) Uani 1 1 d .
H17 H 0.2053 0.0027 0.5343 0.028 Uiso 1 1 calc R
C18 C 0.1327(5) 0.2258(5) 0.50506(13) 0.0239(13) Uani 1 1 d .
H18 H 0.0561 0.1703 0.5058 0.029 Uiso 1 1 calc R
C19 C 0.1475(5) 0.3317(5) 0.49430(14) 0.0239(13) Uani 1 1 d .
H19 H 0.0791 0.3253 0.4879 0.029 Uiso 1 1 calc R
C20 C 0.3564(5) 0.6232(5) 0.47988(14) 0.0224(13) Uani 1 1 d .
H20 H 0.3187 0.6618 0.4742 0.027 Uiso 1 1 calc R
C21 C 0.4437(5) 0.5679(5) 0.44659(12) 0.0224(13) Uani 1 1 d .
C22 C 0.2494(5) 0.4496(5) 0.45081(13) 0.0212(12) Uani 1 1 d .
H22A H 0.2558 0.4279 0.4311 0.025 Uiso 1 1 calc R
H22B H 0.1902 0.4644 0.4508 0.025 Uiso 1 1 calc R
C23 C 0.2368(4) 0.2791(5) 0.46312(13) 0.0239(13) Uani 1 1 d .
C24 C 0.1976(5) 0.1045(5) 0.48352(14) 0.0272(14) Uani 1 1 d .
H24A H 0.1288 0.0437 0.4894 0.033 Uiso 1 1 calc R
H24B H 0.2117 0.0914 0.4636 0.033 Uiso 1 1 calc R
C25 C 0.5364(5) 0.1267(5) 0.51075(15) 0.0274(14) Uani 1 1 d .
H25A H 0.5466 0.1094 0.4909 0.033 Uiso 1 1 calc R
H25B H 0.5438 0.0776 0.5239 0.033 Uiso 1 1 calc R
C26 C 0.8037(5) 0.4965(5) 0.49093(14) 0.0233(12) Uani 1 1 d .
H26A H 0.8036 0.4723 0.4711 0.028 Uiso 1 1 calc R
H26B H 0.8769 0.5289 0.4983 0.028 Uiso 1 1 calc R
C27 C 0.7039(4) 0.5791(4) 0.46950(12) 0.0165(11) Uani 1 1 d .
C28 C 0.6335(5) 0.6947(5) 0.45572(13) 0.0205(12) Uani 1 1 d .
H28A H 0.6725 0.7730 0.4565 0.025 Uiso 1 1 calc R
H28B H 0.6441 0.6738 0.4363 0.025 Uiso 1 1 calc R
C29 C 0.6569(5) 0.3138(5) 0.49743(12) 0.0196(12) Uani 1 1 d .
C30 C 0.3758(5) 0.1254(5) 0.49143(14) 0.0220(12) Uani 1 1 d .
N1 N 0.5054(4) 0.6857(4) 0.51128(11) 0.0221(10) Uani 1 1 d .
N2 N 0.3294(4) 0.5815(4) 0.50914(11) 0.0196(10) Uani 1 1 d .
N3 N 0.1916(4) 0.4020(4) 0.52039(11) 0.0221(11) Uani 1 1 d .
N4 N 0.1804(4) 0.2503(4) 0.53408(11) 0.0232(11) Uani 1 1 d .
N5 N 0.2571(4) 0.1477(4) 0.55263(11) 0.0260(11) Uani 1 1 d .
N6 N 0.4166(4) 0.1671(4) 0.56282(12) 0.0289(12) Uani 1 1 d .
N7 N 0.6071(4) 0.2807(4) 0.56846(11) 0.0261(11) Uani 1 1 d .
N8 N 0.7306(4) 0.4496(4) 0.56012(11) 0.0234(11) Uani 1 1 d .
N9 N 0.7451(4) 0.6125(4) 0.54057(11) 0.0207(10) Uani 1 1 d .
N10 N 0.6797(4) 0.7144(4) 0.52657(11) 0.0188(10) Uani 1 1 d .
N11 N 0.6799(4) 0.6557(4) 0.47663(11) 0.0213(10) Uani 1 1 d .
N12 N 0.7720(4) 0.5769(4) 0.49033(11) 0.0206(10) Uani 1 1 d .
N13 N 0.7352(4) 0.4055(4) 0.50855(11) 0.0232(11) Uani 1 1 d .
N14 N 0.6181(4) 0.2363(4) 0.51747(12) 0.0260(11) Uani 1 1 d .
N15 N 0.4312(4) 0.1126(4) 0.51357(11) 0.0237(11) Uani 1 1 d .
N16 N 0.2803(4) 0.1092(4) 0.50218(11) 0.0228(11) Uani 1 1 d .
N17 N 0.1892(4) 0.2003(4) 0.48391(12) 0.0277(12) Uani 1 1 d .
N18 N 0.2228(4) 0.3604(4) 0.47048(12) 0.0255(11) Uani 1 1 d .
N19 N 0.3473(4) 0.5477(4) 0.45788(14) 0.0244(13) Uani 1 1 d .
N20 N 0.5222(4) 0.6578(4) 0.45952(11) 0.0201(10) Uani 1 1 d .
O1 O 0.4163(3) 0.5948(3) 0.55252(9) 0.0237(9) Uani 1 1 d .
O2 O 0.2423(3) 0.3881(3) 0.56691(9) 0.0243(9) Uani 1 1 d .
O3 O 0.3531(4) 0.2534(4) 0.59152(10) 0.0344(11) Uani 1 1 d .
O4 O 0.6085(3) 0.4154(4) 0.59588(11) 0.0335(10) Uani 1 1 d .
O5 O 0.6376(4) 0.6377(4) 0.57246(10) 0.0277(10) Uani 1 1 d .
O6 O 0.4562(3) 0.5168(3) 0.42789(10) 0.0279(9) Uani 1 1 d .
O7 O 0.2819(3) 0.2723(3) 0.44131(10) 0.0278(10) Uani 1 1 d .
O8 O 0.6717(3) 0.5228(3) 0.44803(10) 0.0256(9) Uani 1 1 d .
O9 O 0.4050(3) 0.1458(3) 0.46614(9) 0.0239(9) Uani 1 1 d .
O10 O 0.6267(3) 0.3043(3) 0.47161(9) 0.0250(9) Uani 1 1 d .
C31 C 1.0458(9) 0.9329(8) 0.6088(2) 0.065(3) Uani 1 1 d .
H31 H 0.9961 0.9480 0.6176 0.078 Uiso 1 1 calc R
C32 C 1.1463(8) 0.9782(8) 0.6203(3) 0.065(3) Uani 1 1 d .
H32 H 1.1655 1.0242 0.6364 0.078 Uiso 1 1 calc R
C33 C 1.2191(9) 0.9549(10) 0.6076(4) 0.092(5) Uani 1 1 d .
C34 C 1.1849(13) 0.8824(11) 0.5836(3) 0.095(5) Uani 1 1 d .
H34 H 1.2320 0.8634 0.5749 0.114 Uiso 1 1 calc R
C35 C 1.0829(11) 0.8411(7) 0.5734(3) 0.075(4) Uani 1 1 d .
H35 H 1.0611 0.7935 0.5576 0.090 Uiso 1 1 calc R
C36 C 1.0133(9) 0.8652(7) 0.5848(2) 0.066(3) Uani 1 1 d .
O11 O 0.9132(6) 0.8179(6) 0.57228(18) 0.078(2) Uiso 1 1 d .
H11A H 0.8755 0.8374 0.5810 0.117 Uiso 1 1 calc R
O12 O 1.3219(9) 0.9960(9) 0.6183(3) 0.123(3) Uiso 1 1 d .
H12A H 1.3314 1.0374 0.6319 0.185 Uiso 1 1 calc R
N21 N 0.8605(11) 0.2788(12) 0.4953(3) 0.119(5) Uiso 1 1 d D
N22 N 0.7911(8) 0.9525(9) 0.6066(2) 0.082(3) Uiso 1 1 d .
N23 N 0.7822(16) 0.6088(15) 0.3340(5) 0.309(16) Uiso 1 1 d D
O13 O 0.8634(10) 0.3143(10) 0.4704(3) 0.170(6) Uani 1 1 d D
O14 O 0.9342(9) 0.3399(11) 0.5125(3) 0.154(5) Uani 1 1 d D
O15 O 0.7934(13) 0.1894(13) 0.5053(4) 0.201(7) Uiso 1 1 d D
O16 O 0.7714(8) 0.8822(8) 0.5862(2) 0.105(3) Uiso 1 1 d .
O17 O 0.7780(8) 1.0266(9) 0.6026(3) 0.119(3) Uiso 1 1 d .
O18 O 0.8089(11) 0.9246(11) 0.6301(4) 0.156(5) Uiso 1 1 d .
O19 O 0.8732(16) 0.623(2) 0.3371(9) 0.44(2) Uiso 1 1 d D
O20 O 0.754(2) 0.6758(16) 0.3309(7) 0.333(15) Uiso 1 1 d D
O21 O 0.7087(12) 0.5141(13) 0.3334(4) 0.171(5) Uiso 1 1 d D

loop_
_atom_site_aniso_label
_atom_site_aniso_U_11
_atom_site_aniso_U_22
_atom_site_aniso_U_33
_atom_site_aniso_U_23
_atom_site_aniso_U_13
_atom_site_aniso_U_12
Dy1 0.02166(14) 0.02369(14) 0.01310(12) -0.00130(11) 0.00281(11) 0.01098(11)
O1W 0.038(3) 0.037(3) 0.029(3) 0.0074(19) 0.012(2) 0.024(2)
O2W 0.028(2) 0.030(2) 0.044(3) -0.007(2) -0.002(2) 0.0154(19)
O3W 0.031(2) 0.039(2) 0.035(3) -0.002(2) 0.004(2) 0.020(2)
O4W 0.029(2) 0.041(3) 0.035(3) -0.013(2) 0.001(2) 0.013(2)
C1 0.024(3) 0.022(3) 0.024(4) 0.000(2) 0.012(2) 0.012(3)
C2 0.024(3) 0.033(3) 0.018(3) -0.004(2) -0.002(2) 0.019(3)
C3 0.019(3) 0.026(3) 0.018(3) -0.004(2) 0.009(2) 0.007(3)
C4 0.035(4) 0.024(3) 0.026(4) 0.002(3) 0.001(3) 0.012(3)
C5 0.037(4) 0.024(3) 0.012(3) 0.001(2) 0.004(2) 0.014(3)
C6 0.039(4) 0.032(3) 0.015(4) 0.001(3) -0.003(3) 0.015(3)
C7 0.022(3) 0.036(3) 0.015(3) -0.001(2) -0.008(2) 0.019(3)
C8 0.018(3) 0.035(3) 0.014(3) -0.009(2) -0.011(2) 0.013(3)
C9 0.016(3) 0.027(3) 0.027(4) -0.007(3) -0.007(2) 0.012(2)
C10 0.018(3) 0.016(3) 0.019(3) -0.006(2) -0.003(2) 0.004(2)
C11 0.022(3) 0.015(3) 0.019(3) 0.000(2) 0.005(2) 0.011(2)
C12 0.018(3) 0.018(3) 0.019(3) -0.002(2) 0.000(2) 0.007(2)
C13 0.016(3) 0.026(3) 0.024(3) -0.002(2) 0.005(2) 0.009(2)
C14 0.021(3) 0.026(3) 0.021(3) -0.007(2) -0.009(2) 0.013(3)
C15 0.031(3) 0.031(3) 0.011(3) 0.006(2) 0.001(2) 0.021(3)
C16 0.037(4) 0.024(3) 0.027(4) 0.008(3) 0.008(3) 0.016(3)
C17 0.027(3) 0.020(3) 0.018(3) -0.001(2) -0.003(2) 0.007(2)
C18 0.019(3) 0.029(3) 0.021(3) -0.004(2) 0.003(2) 0.010(3)
C19 0.015(3) 0.027(3) 0.021(3) -0.005(2) -0.004(2) 0.004(2)
C20 0.024(3) 0.026(3) 0.025(3) 0.004(2) 0.000(2) 0.019(3)
C21 0.032(3) 0.026(3) 0.011(3) 0.006(2) -0.002(2) 0.016(3)
C22 0.022(3) 0.030(3) 0.010(3) 0.001(2) 0.001(2) 0.012(3)
C23 0.015(3) 0.029(3) 0.019(3) -0.002(2) -0.004(2) 0.005(2)
C24 0.030(3) 0.024(3) 0.018(3) -0.004(2) -0.001(3) 0.006(3)
C25 0.035(4) 0.020(3) 0.029(4) 0.001(3) 0.002(3) 0.015(3)
C26 0.024(3) 0.025(3) 0.023(3) -0.004(2) -0.002(2) 0.013(3)
C27 0.014(3) 0.022(3) 0.008(3) 0.003(2) 0.002(2) 0.005(2)
C28 0.023(3) 0.023(3) 0.016(3) 0.004(2) 0.001(2) 0.013(2)
C29 0.029(3) 0.026(3) 0.009(3) -0.003(2) 0.002(2) 0.017(3)
C30 0.027(3) 0.018(3) 0.021(3) -0.004(2) -0.005(2) 0.011(3)
N1 0.023(2) 0.026(3) 0.015(3) 0.003(2) 0.006(2) 0.010(2)
N2 0.020(2) 0.024(3) 0.017(3) 0.002(2) -0.0011(19) 0.012(2)
N3 0.023(3) 0.028(3) 0.014(3) -0.005(2) -0.002(2) 0.011(2)
N4 0.024(3) 0.019(2) 0.015(3) -0.004(2) -0.001(2) 0.003(2)
N5 0.029(3) 0.029(3) 0.020(3) -0.001(2) -0.001(2) 0.014(2)
N6 0.032(3) 0.031(3) 0.020(3) 0.003(2) 0.000(2) 0.013(2)
N7 0.033(3) 0.030(3) 0.017(3) -0.003(2) 0.002(2) 0.017(2)
N8 0.028(3) 0.032(3) 0.012(3) -0.001(2) 0.000(2) 0.016(2)
N9 0.026(3) 0.026(3) 0.015(3) -0.001(2) -0.001(2) 0.016(2)
N10 0.019(2) 0.017(2) 0.017(3) -0.0035(19) 0.0015(19) 0.0060(19)
N11 0.024(3) 0.022(2) 0.019(3) 0.002(2) 0.004(2) 0.013(2)
N12 0.024(2) 0.026(3) 0.013(3) -0.0018(19) -0.0007(19) 0.013(2)
N13 0.028(3) 0.031(3) 0.010(3) -0.002(2) -0.0009(19) 0.014(2)
N14 0.036(3) 0.018(2) 0.021(3) -0.002(2) 0.002(2) 0.011(2)
N15 0.031(3) 0.028(3) 0.016(3) -0.005(2) 0.003(2) 0.018(2)
N16 0.027(3) 0.031(3) 0.010(3) -0.002(2) -0.0020(19) 0.015(2)
N17 0.026(3) 0.028(3) 0.031(3) -0.001(2) 0.001(2) 0.015(2)
N18 0.032(3) 0.029(3) 0.022(3) -0.002(2) 0.004(2) 0.020(2)
N19 0.022(3) 0.026(3) 0.023(3) -0.001(2) 0.001(2) 0.010(2)
N20 0.026(3) 0.021(2) 0.014(2) 0.0041(19) 0.0015(19) 0.013(2)
O1 0.019(2) 0.032(2) 0.017(2) -0.0034(17) 0.0018(16) 0.0103(18)
O2 0.029(2) 0.030(2) 0.013(2) -0.0038(17) 0.0005(17) 0.0137(19)
O3 0.034(2) 0.035(3) 0.029(3) -0.003(2) 0.000(2) 0.013(2)
O4 0.034(2) 0.040(2) 0.027(2) -0.008(2) -0.001(2) 0.019(2)
O5 0.032(2) 0.033(2) 0.025(3) 0.0005(19) 0.0069(19) 0.021(2)
O6 0.030(2) 0.028(2) 0.028(2) -0.005(2) 0.000(2) 0.0161(18)
O7 0.028(2) 0.030(2) 0.026(2) 0.0003(18) 0.0032(18) 0.0153(19)
O8 0.022(2) 0.025(2) 0.026(3) -0.0056(18) -0.0006(17) 0.0086(18)
O9 0.030(2) 0.030(2) 0.011(2) -0.0029(17) -0.0015(17) 0.0152(19)
O10 0.029(2) 0.024(2) 0.020(2) -0.0003(17) -0.0003(17) 0.0116(19)
C31 0.078(7) 0.054(6) 0.075(7) 0.023(5) 0.018(5) 0.042(5)
C32 0.066(6) 0.055(6) 0.080(8) 0.022(5) 0.008(5) 0.034(5)
C33 0.057(6) 0.064(7) 0.143(13) 0.072(8) 0.009(7) 0.021(6)
C34 0.128(12) 0.068(8) 0.116(12) 0.071(8) 0.078(10) 0.070(9)
C35 0.101(9) 0.033(5) 0.088(8) 0.032(5) 0.054(7) 0.032(6)
C36 0.108(8) 0.038(5) 0.064(6) 0.026(4) 0.034(6) 0.046(5)
O13 0.136(10) 0.143(10) 0.29(2) -0.037(12) -0.008(11) 0.112(9)
O14 0.102(8) 0.163(11) 0.189(14) -0.063(10) -0.008(8) 0.058(8)

loop_
_atom_type_symbol
_atom_type_description
_atom_type_scat_dispersion_real
_atom_type_scat_dispersion_imag
_atom_type_scat_source
C C 0.0033 0.0016 'International Tables Vol C Tables 4.2.6.8 and 6.1.1.4'
H H 0.0000 0.0000 'International Tables Vol C Tables 4.2.6.8 and 6.1.1.4'
N N 0.0061 0.0033 'International Tables Vol C Tables 4.2.6.8 and 6.1.1.4'
O O 0.0106 0.0060 'International Tables Vol C Tables 4.2.6.8 and 6.1.1.4'
Dy Dy -0.1892 4.4098 'International Tables Vol C Tables 4.2.6.8 and 6.1.1.4'

loop_
_geom_angle_atom_site_label_1
_geom_angle_atom_site_label_2
_geom_angle_atom_site_label_3
_geom_angle
_geom_angle_site_symmetry_1
_geom_angle_site_symmetry_3
O1 Dy1 O10 134.95(14) . 5
O1 Dy1 O2W 115.30(17) . .
O10 Dy1 O2W 79.60(16) 5 .
O1 Dy1 O3W 79.61(17) . .
O10 Dy1 O3W 116.56(16) 5 .
O2W Dy1 O3W 140.80(15) . .
O1 Dy1 O2 75.35(15) . .
O10 Dy1 O2 146.51(15) 5 .
O2W Dy1 O2 72.56(16) . .
O3W Dy1 O2 77.35(16) . .
O1 Dy1 O1W 71.84(15) . .
O10 Dy1 O1W 74.61(16) 5 .
O2W Dy1 O1W 70.57(16) . .
O3W Dy1 O1W 145.92(16) . .
O2 Dy1 O1W 111.84(17) . .
O1 Dy1 O9 147.00(15) . 5
O10 Dy1 O9 75.58(14) 5 5
O2W Dy1 O9 77.12(16) . 5
O3W Dy1 O9 73.52(16) . 5
O2 Dy1 O9 80.32(14) . 5
O1W Dy1 O9 139.17(15) . 5
O1 Dy1 O4W 74.33(16) . .
O10 Dy1 O4W 72.36(16) 5 .
O2W Dy1 O4W 145.48(16) . .
O3W Dy1 O4W 71.77(17) . .
O2 Dy1 O4W 139.81(15) . .
O1W Dy1 O4W 82.71(18) . .
O9 Dy1 O4W 113.69(16) 5 .
O1 C1 N2 126.7(5) . .
O1 C1 N1 124.2(6) . .
N2 C1 N1 109.2(6) . .
N3 C2 N2 113.5(5) . .
N3 C2 H2A 108.9 . .
N2 C2 H2A 108.9 . .
N3 C2 H2B 108.9 . .
N2 C2 H2B 108.9 . .
H2A C2 H2B 107.7 . .
O2 C3 N4 124.8(6) . .
O2 C3 N3 125.6(6) . .
N4 C3 N3 109.5(5) . .
N5 C4 N4 112.6(5) . .
N5 C4 H4A 109.1 . .
N4 C4 H4A 109.1 . .
N5 C4 H4B 109.1 . .
N4 C4 H4B 109.1 . .
H4A C4 H4B 107.8 . .
O3 C5 N6 125.7(6) . .
O3 C5 N5 125.4(6) . .
N6 C5 N5 108.8(5) . .
N6 C6 N7 113.5(5) . .
N6 C6 H6A 108.9 . .
N7 C6 H6A 108.9 . .
N6 C6 H6B 108.9 . .
N7 C6 H6B 108.9 . .
H6A C6 H6B 107.7 . .
O4 C7 N8 124.3(6) . .
O4 C7 N7 126.0(6) . .
N8 C7 N7 109.4(5) . .
N8 C8 N9 113.8(5) . .
N8 C8 H8A 108.8 . .
N9 C8 H8A 108.8 . .
N8 C8 H8B 108.8 . .
N9 C8 H8B 108.8 . .
H8A C8 H8B 107.7 . .
O5 C9 N9 125.2(6) . .
O5 C9 N10 127.8(5) . .
N9 C9 N10 107.0(5) . .
N1 C10 N10 113.9(5) . .
N1 C10 H10A 108.8 . .
N10 C10 H10A 108.8 . .
N1 C10 H10B 108.8 . .
N10 C10 H10B 108.8 . .
H10A C10 H10B 107.7 . .
N1 C11 N20 114.3(4) . .
N1 C11 C20 103.2(4) . .
N20 C11 C20 103.4(4) . .
N1 C11 H11 111.8 . .
N20 C11 H11 111.8 . .
C20 C11 H11 111.8 . .
N10 C12 N11 116.1(5) . .
N10 C12 C13 101.9(5) . .
N11 C12 C13 103.2(5) . .
N10 C12 H12 111.6 . .
N11 C12 H12 111.6 . .
C13 C12 H12 111.6 . .
N12 C13 N9 114.4(5) . .
N12 C13 C12 103.7(5) . .
N9 C13 C12 103.9(4) . .
N12 C13 H13 111.4 . .
N9 C13 H13 111.4 . .
C12 C13 H13 111.4 . .
N8 C14 N13 115.3(5) . .
N8 C14 C15 103.8(5) . .
N13 C14 C15 100.9(4) . .
N8 C14 H14 112.0 . .
N13 C14 H14 112.0 . .
C15 C14 H14 112.0 . .
N14 C15 N7 115.8(5) . .
N14 C15 C14 103.4(4) . .
N7 C15 C14 101.5(5) . .
N14 C15 H15 111.8 . .
N7 C15 H15 111.8 . .
C14 C15 H15 111.8 . .
N15 C16 N6 114.1(5) . .
N15 C16 C17 102.2(5) . .
N6 C16 C17 103.1(5) . .
N15 C16 H16 112.3 . .
N6 C16 H16 112.3 . .
C17 C16 H16 112.3 . .
N16 C17 N5 116.2(5) . .
N16 C17 C16 104.4(5) . .
N5 C17 C16 103.4(5) . .
N16 C17 H17 110.8 . .
N5 C17 H17 110.8 . .
C16 C17 H17 110.8 . .
N17 C18 N4 115.0(5) . .
N17 C18 C19 103.0(5) . .
N4 C18 C19 104.1(5) . .
N17 C18 H18 111.4 . .
N4 C18 H18 111.4 . .
C19 C18 H18 111.4 . .
N18 C19 N3 114.2(5) . .
N18 C19 C18 104.0(5) . .
N3 C19 C18 102.6(5) . .
N18 C19 H19 111.8 . .
N3 C19 H19 111.8 . .
C18 C19 H19 111.8 . .
N19 C20 N2 115.8(5) . .
N19 C20 C11 102.2(4) . .
N2 C20 C11 102.6(4) . .
N19 C20 H20 111.8 . .
N2 C20 H20 111.8 . .
C11 C20 H20 111.8 . .
O6 C21 N20 126.1(6) . .
O6 C21 N19 125.9(6) . .
N20 C21 N19 108.0(5) . .
N19 C22 N18 114.8(5) . .
N19 C22 H22A 108.6 . .
N18 C22 H22A 108.6 . .
N19 C22 H22B 108.6 . .
N18 C22 H22B 108.6 . .
H22A C22 H22B 107.5 . .
O7 C23 N18 126.9(6) . .
O7 C23 N17 124.6(6) . .
N18 C23 N17 108.5(5) . .
N16 C24 N17 114.2(5) . .
N16 C24 H24A 108.7 . .
N17 C24 H24A 108.7 . .
N16 C24 H24B 108.7 . .
N17 C24 H24B 108.7 . .
H24A C24 H24B 107.6 . .
N15 C25 N14 111.1(5) . .
N15 C25 H25A 109.4 . .
N14 C25 H25A 109.4 . .
N15 C25 H25B 109.4 . .
N14 C25 H25B 109.4 . .
H25A C25 H25B 108.0 . .
N13 C26 N12 113.3(5) . .
N13 C26 H26A 108.9 . .
N12 C26 H26A 108.9 . .
N13 C26 H26B 108.9 . .
N12 C26 H26B 108.9 . .
H26A C26 H26B 107.7 . .
O8 C27 N11 125.1(5) . .
O8 C27 N12 125.9(5) . .
N11 C27 N12 109.0(5) . .
N20 C28 N11 115.4(5) . .
N20 C28 H28A 108.4 . .
N11 C28 H28A 108.4 . .
N20 C28 H28B 108.4 . .
N11 C28 H28B 108.4 . .
H28A C28 H28B 107.5 . .
O10 C29 N14 126.0(6) . .
O10 C29 N13 123.2(5) . .
N14 C29 N13 110.9(5) . .
O9 C30 N15 126.1(6) . .
O9 C30 N16 125.5(5) . .
N15 C30 N16 108.4(5) . .
C1 N1 C10 121.0(5) . .
C1 N1 C11 112.0(5) . .
C10 N1 C11 124.8(5) . .
C1 N2 C20 112.9(5) . .
C1 N2 C2 121.8(5) . .
C20 N2 C2 125.2(5) . .
C3 N3 C2 126.0(5) . .
C3 N3 C19 111.4(5) . .
C2 N3 C19 122.3(5) . .
C3 N4 C4 122.7(5) . .
C3 N4 C18 111.9(5) . .
C4 N4 C18 123.0(5) . .
C5 N5 C4 122.2(5) . .
C5 N5 C17 112.2(5) . .
C4 N5 C17 125.6(5) . .
C5 N6 C6 122.3(6) . .
C5 N6 C16 111.7(5) . .
C6 N6 C16 123.5(5) . .
C7 N7 C6 122.8(5) . .
C7 N7 C15 112.2(5) . .
C6 N7 C15 124.5(5) . .
C7 N8 C14 113.0(5) . .
C7 N8 C8 123.9(5) . .
C14 N8 C8 122.8(5) . .
C9 N9 C8 121.5(5) . .
C9 N9 C13 111.7(5) . .
C8 N9 C13 123.4(5) . .
C9 N10 C12 114.7(5) . .
C9 N10 C10 122.0(5) . .
C12 N10 C10 122.2(5) . .
C27 N11 C28 121.1(5) . .
C27 N11 C12 111.9(5) . .
C28 N11 C12 123.0(5) . .
C27 N12 C26 123.0(5) . .
C27 N12 C13 111.5(5) . .
C26 N12 C13 125.1(5) . .
C29 N13 C26 122.8(5) . .
C29 N13 C14 111.8(5) . .
C26 N13 C14 124.0(5) . .
C29 N14 C15 113.0(5) . .
C29 N14 C25 122.3(5) . .
C15 N14 C25 124.6(5) . .
C30 N15 C25 124.3(5) . .
C30 N15 C16 113.2(5) . .
C25 N15 C16 122.5(5) . .
C30 N16 C17 111.7(5) . .
C30 N16 C24 122.0(5) . .
C17 N16 C24 125.1(5) . .
C23 N17 C18 111.9(5) . .
C23 N17 C24 122.3(5) . .
C18 N17 C24 125.8(5) . .
C23 N18 C19 111.3(5) . .
C23 N18 C22 122.0(5) . .
C19 N18 C22 123.4(5) . .
C21 N19 C20 113.9(5) . .
C21 N19 C22 120.7(5) . .
C20 N19 C22 124.8(5) . .
C21 N20 C28 123.2(5) . .
C21 N20 C11 112.4(5) . .
C28 N20 C11 123.4(5) . .
C1 O1 Dy1 150.5(4) . .
C3 O2 Dy1 148.5(4) . .
C30 O9 Dy1 151.2(4) . 6_554
C29 O10 Dy1 154.4(4) . 6_554
C32 C31 C36 123.2(10) . .
C32 C31 H31 118.4 . .
C36 C31 H31 118.4 . .
C31 C32 C33 118.4(12) . .
C31 C32 H32 120.8 . .
C33 C32 H32 120.8 . .
C32 C33 O12 121.9(16) . .
C32 C33 C34 118.5(12) . .
O12 C33 C34 119.5(15) . .
C35 C34 C33 119.2(11) . .
C35 C34 H34 120.4 . .
C33 C34 H34 120.4 . .
C36 C35 C34 122.8(13) . .
C36 C35 H35 118.6 . .
C34 C35 H35 118.6 . .
C35 C36 O11 116.6(11) . .
C35 C36 C31 117.8(12) . .
O11 C36 C31 125.6(9) . .
C36 O11 H11A 109.5 . .
C33 O12 H12A 109.5 . .
O13 N21 O15 128(2) . .
O13 N21 O14 116.4(17) . .
O15 N21 O14 115.9(18) . .
O17 N22 O18 125.9(13) . .
O17 N22 O16 121.0(12) . .
O18 N22 O16 112.4(12) . .
O20 N23 O19 128.7(17) . .
O20 N23 O21 115.3(15) . .
O19 N23 O21 116.0(16) . .

loop_
_geom_bond_atom_site_label_1
_geom_bond_atom_site_label_2
_geom_bond_distance
_geom_bond_site_symmetry_2
Dy1 O1 2.316(4) .
Dy1 O10 2.317(4) 5
Dy1 O2W 2.335(4) .
Dy1 O3W 2.337(4) .
Dy1 O2 2.361(4) .
Dy1 O1W 2.365(4) .
Dy1 O9 2.365(4) 5
Dy1 O4W 2.371(5) .
C1 O1 1.240(8) .
C1 N2 1.353(8) .
C1 N1 1.367(8) .
C2 N3 1.422(8) .
C2 N2 1.458(8) .
C2 H2A 0.9800 .
C2 H2B 0.9800 .
C3 O2 1.241(8) .
C3 N4 1.349(8) .
C3 N3 1.353(8) .
C4 N5 1.443(9) .
C4 N4 1.453(8) .
C4 H4A 0.9800 .
C4 H4B 0.9800 .
C5 O3 1.223(8) .
C5 N6 1.360(8) .
C5 N5 1.378(8) .
C6 N6 1.433(9) .
C6 N7 1.452(9) .
C6 H6A 0.9800 .
C6 H6B 0.9800 .
C7 O4 1.226(8) .
C7 N8 1.353(8) .
C7 N7 1.367(8) .
C8 N8 1.447(8) .
C8 N9 1.455(7) .
C8 H8A 0.9800 .
C8 H8B 0.9800 .
C9 O5 1.214(8) .
C9 N9 1.371(8) .
C9 N10 1.373(8) .
C10 N1 1.447(7) .
C10 N10 1.467(7) .
C10 H10A 0.9800 .
C10 H10B 0.9800 .
C11 N1 1.451(8) .
C11 N20 1.468(7) .
C11 C20 1.568(8) .
C11 H11 0.9900 .
C12 N10 1.431(7) .
C12 N11 1.461(8) .
C12 C13 1.548(8) .
C12 H12 0.9900 .
C13 N12 1.449(8) .
C13 N9 1.461(8) .
C13 H13 0.9900 .
C14 N8 1.427(8) .
C14 N13 1.498(8) .
C14 C15 1.588(9) .
C14 H14 0.9900 .
C15 N14 1.442(8) .
C15 N7 1.465(8) .
C15 H15 0.9900 .
C16 N15 1.450(8) .
C16 N6 1.467(9) .
C16 C17 1.554(9) .
C16 H16 0.9900 .
C17 N16 1.442(8) .
C17 N5 1.448(8) .
C17 H17 0.9900 .
C18 N17 1.433(8) .
C18 N4 1.466(8) .
C18 C19 1.519(9) .
C18 H18 0.9900 .
C19 N18 1.453(8) .
C19 N3 1.495(8) .
C19 H19 0.9900 .
C20 N19 1.447(8) .
C20 N2 1.449(8) .
C20 H20 0.9900 .
C21 O6 1.206(7) .
C21 N20 1.362(8) .
C21 N19 1.375(8) .
C22 N19 1.452(8) .
C22 N18 1.462(8) .
C22 H22A 0.9800 .
C22 H22B 0.9800 .
C23 O7 1.229(8) .
C23 N18 1.332(8) .
C23 N17 1.380(8) .
C24 N16 1.446(8) .
C24 N17 1.450(8) .
C24 H24A 0.9800 .
C24 H24B 0.9800 .
C25 N15 1.435(8) .
C25 N14 1.459(8) .
C25 H25A 0.9800 .
C25 H25B 0.9800 .
C26 N13 1.438(8) .
C26 N12 1.445(7) .
C26 H26A 0.9800 .
C26 H26B 0.9800 .
C27 O8 1.216(7) .
C27 N11 1.356(7) .
C27 N12 1.387(7) .
C28 N20 1.430(7) .
C28 N11 1.439(7) .
C28 H28A 0.9800 .
C28 H28B 0.9800 .
C29 O10 1.252(7) .
C29 N14 1.339(8) .
C29 N13 1.341(8) .
C30 O9 1.225(8) .
C30 N15 1.366(8) .
C30 N16 1.371(8) .
O9 Dy1 2.365(4) 6_554
O10 Dy1 2.317(4) 6_554
C31 C32 1.365(15) .
C31 C36 1.396(15) .
C31 H31 0.9400 .
C32 C33 1.385(18) .
C32 H32 0.9400 .
C33 O12 1.385(16) .
C33 C34 1.43(2) .
C34 C35 1.368(19) .
C34 H34 0.9400 .
C35 C36 1.327(14) .
C35 H35 0.9400 .
C36 O11 1.379(14) .
O11 H11A 0.8300 .
O12 H12A 0.8300 .
N21 O13 1.251(2) .
N21 O15 1.253(2) .
N21 O14 1.265(18) .
N22 O17 1.191(12) .
N22 O18 1.228(16) .
N22 O16 1.308(13) .
N23 O20 1.231(9) .
N23 O19 1.233(9) .
N23 O21 1.244(10) .

loop_
_platon_squeeze_void_nr
_platon_squeeze_void_average_x
_platon_squeeze_void_average_y
_platon_squeeze_void_average_z
_platon_squeeze_void_volume
_platon_squeeze_void_count_electrons
_platon_squeeze_void_content
1 -0.064 0.530 0.181 45 7 ' '
2 0.121 0.090 0.199 56 25 ' '
3 -0.030 0.319 0.309 29 10 ' '
4 0.032 0.120 0.366 56 25 ' '
5 -0.080 0.411 0.385 73 29 ' '
6 0.064 0.469 0.681 45 7 ' '
7 -0.121 0.910 0.699 57 25 ' '
8 0.030 0.680 0.809 29 10 ' '
9 -0.032 0.880 0.866 57 25 ' '
10 0.080 0.588 0.885 73 29 ' '
11 0.090 -0.031 0.033 56 25 ' '
12 0.056 0.590 0.546 22 9 ' '
13 0.053 0.520 0.467 13 8 ' '
14 0.321 0.351 0.142 29 10 ' '
15 0.351 0.030 0.976 28 10 ' '
16 0.411 0.492 0.218 73 29 ' '
17 0.492 0.080 0.051 74 29 ' '
18 0.405 0.936 0.347 45 7 ' '
19 0.410 0.467 0.879 22 9 ' '
20 0.513 0.921 0.549 77 30 ' '
21 0.469 0.406 0.514 46 7 ' '
22 0.467 0.057 0.713 22 9 ' '
23 0.530 0.594 0.014 46 7 ' '
24 0.467 0.947 0.134 13 8 ' '
25 0.482 0.533 0.799 13 9 ' '
26 0.533 0.943 0.213 22 9 ' '
27 0.520 0.467 0.300 13 8 ' '
28 0.590 0.510 0.715 75 29 ' '
29 0.533 0.053 0.634 13 8 ' '
30 0.594 0.064 0.847 45 7 ' '
31 0.590 0.533 0.379 22 9 ' '
32 0.663 0.973 0.473 26 9 ' '
33 0.687 0.661 0.639 26 9 ' '
34 0.914 1.032 0.533 55 25 ' '
35 0.943 0.410 0.046 22 9 ' '
36 0.947 0.480 0.967 13 8 ' '
